data_7051836
loop_
_publ_author_name
'Turner, David R.'
'Pek, Sze Nee'
'Batten, Stuart R.'

_publ_section_title
;
 Amide-water hydrogen-bond motifs in alkali-metal/crown ether complexes
 of carbamoyldicyanomethanide, C(CONH2)(CN)2&#x2212;
;
_journal_issue 4
_journal_name_full 'New Journal of Chemistry'
_journal_page_first 719
_journal_paper_doi 10.1039/b716191c
_journal_volume 32
_journal_year 2008
_chemical_formula_moiety 'C28 H45 K1 N6 O12'
_chemical_formula_sum 'C28 H45 K N6 O12'
_chemical_formula_weight 696.80
_chemical_name_common '[K(15c5)2](cdm)(cdmH)'
_chemical_name_systematic
;
[K(15c5)2](cdm)(cdmH)
;
_space_group_IT_number 2
_symmetry_cell_setting triclinic
_symmetry_space_group_name_Hall '-P 1'
_symmetry_space_group_name_H-M 'P -1'
_atom_sites_solution_hydrogens geom
_atom_sites_solution_primary direct
_atom_sites_solution_secondary difmap
_audit_creation_method SHELXL-97
_cell_angle_alpha 106.085(2)
_cell_angle_beta 90.672(1)
_cell_angle_gamma 91.569(1)
_cell_formula_units_Z 2
_cell_length_a 10.4626(2)
_cell_length_b 11.7836(3)
_cell_length_c 14.8886(3)
_cell_measurement_reflns_used 23796
_cell_measurement_temperature 123(1)
_cell_measurement_theta_max 27.50
_cell_measurement_theta_min 1.42
_cell_volume 1762.69(7)
_computing_cell_refinement 'DENZO-SMN (Otwinowski & Minor, 1997)'
_computing_data_collection 'Collect (Hooft, 1999)'
_computing_data_reduction 'DENZO-SMN (Otwinowski & Minor, 1997)'
_computing_molecular_graphics 'X-Seed (Barbour, 1999)'
_computing_publication_material 'CIFTAB (Sheldrick, 1997)'
_computing_structure_refinement 'SHELXL-97 (Sheldrick, 1997)'
_computing_structure_solution 'SHELXS-97 (Sheldrick, 1990)'
_diffrn_ambient_temperature 423(2)
_diffrn_measured_fraction_theta_full 0.976
_diffrn_measured_fraction_theta_max 0.976
_diffrn_measurement_device_type 'Nonius KappaCCD'
_diffrn_measurement_method 'phi and omega scans'
_diffrn_radiation_monochromator graphite
_diffrn_radiation_source 'fine-focus sealed tube'
_diffrn_radiation_type MoK\a
_diffrn_radiation_wavelength 0.71073
_diffrn_reflns_av_R_equivalents 0.0814
_diffrn_reflns_av_sigmaI/netI 0.0721
_diffrn_reflns_limit_h_max 13
_diffrn_reflns_limit_h_min -13
_diffrn_reflns_limit_k_max 15
_diffrn_reflns_limit_k_min -15
_diffrn_reflns_limit_l_max 19
_diffrn_reflns_limit_l_min -19
_diffrn_reflns_number 23796
_diffrn_reflns_theta_full 27.50
_diffrn_reflns_theta_max 27.50
_diffrn_reflns_theta_min 1.42
_exptl_absorpt_coefficient_mu 0.216
_exptl_absorpt_correction_T_max 0.9621
_exptl_absorpt_correction_T_min 0.9580
_exptl_absorpt_correction_type empirical
_exptl_absorpt_process_details SORTAV
_exptl_crystal_colour colourless
_exptl_crystal_density_diffrn 1.313
_exptl_crystal_density_method 'not measured'
_exptl_crystal_description block
_exptl_crystal_F_000 740
_exptl_crystal_size_max 0.20
_exptl_crystal_size_mid 0.18
_exptl_crystal_size_min 0.18
_refine_diff_density_max 0.574
_refine_diff_density_min -0.765
_refine_diff_density_rms 0.097
_refine_ls_extinction_method none
_refine_ls_goodness_of_fit_ref 1.034
_refine_ls_hydrogen_treatment mixed
_refine_ls_matrix_type full
_refine_ls_number_parameters 444
_refine_ls_number_reflns 7914
_refine_ls_number_restraints 0
_refine_ls_restrained_S_all 1.034
_refine_ls_R_factor_all 0.0948
_refine_ls_R_factor_gt 0.0650
_refine_ls_shift/su_max 0.000
_refine_ls_shift/su_mean 0.000
_refine_ls_structure_factor_coef Fsqd
_refine_ls_weighting_details 'calc w=1/[\s^2^(Fo^2^)+(0.1046P)^2^+0.0000P] where P=(Fo^2^+2Fc^2^)/3'
_refine_ls_weighting_scheme calc
_refine_ls_wR_factor_gt 0.1566
_refine_ls_wR_factor_ref 0.1756
_reflns_number_gt 5598
_reflns_number_total 7914
_reflns_threshold_expression >2sigma(I)
_cod_data_source_file b716191c.txt
_cod_data_source_block KcdmH
_cod_depositor_comments
;
The following automatic conversions were performed:
'_exptl_absorpt_correction_type' value 'Empirical' changed to 'empirical'
according to '/home/saulius/struct/CIF-dictionaries/cif_core.dic'
dictionary named 'cif_core.dic' version 2.4.1 from 2010-06-29.

Automatic conversion script
Id: cif_fix_enum 1527 2010-12-29 10:47:43Z saulius 
;
_cod_original_sg_symbol_H-M P-1
_cod_original_formula_sum 'C28 H45 K1 N6 O12'
_cod_database_code 7051836

loop_
_symmetry_equiv_pos_as_xyz
'x, y, z'
'-x, -y, -z'

loop_
_atom_site_label
_atom_site_type_symbol
_atom_site_fract_x
_atom_site_fract_y
_atom_site_fract_z
_atom_site_U_iso_or_equiv
_atom_site_adp_type
_atom_site_occupancy
_atom_site_symmetry_multiplicity
_atom_site_calc_flag
_atom_site_refinement_flags
_atom_site_disorder_assembly
_atom_site_disorder_group
K1 K 0.75122(5) 0.01467(4) 0.25215(3) 0.02052(15) Uani 1 1 d . . .
O1 O 0.44015(15) 0.51021(14) 0.18399(10) 0.0240(4) Uani 1 1 d . . .
N1 N 0.2749(2) 0.49078(18) 0.27584(13) 0.0242(4) Uani 1 1 d . . .
C1 C 0.2340(2) 0.52120(17) 0.12674(13) 0.0176(4) Uani 1 1 d . . .
H1N H 0.197(3) 0.510(2) 0.2908(17) 0.034(7) Uiso 1 1 d . . .
H1O H 0.507(3) 0.516(3) 0.250(2) 0.077(11) Uiso 1 1 d . . .
O2 O 0.57234(15) 0.52357(13) 0.32208(10) 0.0228(3) Uani 1 1 d . . .
N2 N -0.00478(19) 0.47430(17) 0.13681(12) 0.0262(4) Uani 1 1 d . . .
C2 C 0.1023(2) 0.49676(17) 0.13116(13) 0.0183(4) Uani 1 1 d . . .
H2N H 0.320(3) 0.479(2) 0.3138(19) 0.031(7) Uiso 1 1 d . . .
O3 O 0.57330(17) 0.15903(13) 0.37908(11) 0.0278(4) Uani 1 1 d . . .
N3 N 0.3175(2) 0.57645(19) -0.01708(13) 0.0330(5) Uani 1 1 d . . .
C3 C 0.2814(2) 0.55109(19) 0.04707(14) 0.0215(5) Uani 1 1 d . . .
H3N H 0.686(3) 0.488(2) 0.1738(17) 0.025(6) Uiso 1 1 d . . .
O4 O 0.55057(18) 0.13091(14) 0.18038(11) 0.0325(4) Uani 1 1 d . . .
N4 N 0.7375(2) 0.50386(17) 0.22189(13) 0.0209(4) Uani 1 1 d . . .
C4 C 0.3198(2) 0.50731(17) 0.19740(13) 0.0165(4) Uani 1 1 d . . .
H4N H 0.811(3) 0.499(2) 0.2076(16) 0.018(6) Uiso 1 1 d . . .
O5 O 0.78853(18) 0.07882(14) 0.08246(10) 0.0312(4) Uani 1 1 d . . .
N5 N 0.6918(2) 0.58963(17) 0.55273(12) 0.0284(5) Uani 1 1 d . . .
C5 C 0.7786(2) 0.55205(17) 0.38687(13) 0.0165(4) Uani 1 1 d . . .
O6 O 0.98581(17) 0.14073(13) 0.22428(10) 0.0269(4) Uani 1 1 d . . .
N6 N 1.0206(2) 0.55769(17) 0.36437(12) 0.0277(5) Uani 1 1 d . . .
C6 C 0.7293(2) 0.57331(17) 0.47806(14) 0.0194(5) Uani 1 1 d . . .
O7 O 0.82119(16) 0.24797(13) 0.36844(10) 0.0254(4) Uani 1 1 d . . .
C7 C 0.9113(2) 0.55506(17) 0.37573(13) 0.0181(4) Uani 1 1 d . . .
O8 O 0.51316(17) -0.11957(13) 0.26528(10) 0.0286(4) Uani 1 1 d . . .
C8 C 0.6932(2) 0.52577(17) 0.30837(13) 0.0169(4) Uani 1 1 d . . .
O9 O 0.66025(17) -0.16646(13) 0.09818(10) 0.0283(4) Uani 1 1 d . . .
C9 C 0.4550(3) 0.1604(2) 0.32949(17) 0.0332(6) Uani 1 1 d . . .
H9A H 0.3955 0.2090 0.3718 0.040 Uiso 1 1 calc R . .
H9B H 0.4183 0.0807 0.3092 0.040 Uiso 1 1 calc R . .
O10 O 0.92662(17) -0.16252(13) 0.15583(11) 0.0308(4) Uani 1 1 d . . .
C10 C 0.4705(3) 0.2065(2) 0.24652(18) 0.0378(6) Uani 1 1 d . . .
H10A H 0.3875 0.2101 0.2179 0.045 Uiso 1 1 calc R . .
H10B H 0.5084 0.2858 0.2658 0.045 Uiso 1 1 calc R . .
O11 O 0.96812(17) -0.05387(13) 0.35193(11) 0.0301(4) Uani 1 1 d . . .
C11 C 0.5859(3) 0.1803(2) 0.10698(18) 0.0408(7) Uani 1 1 d . . .
H11A H 0.6312 0.2555 0.1326 0.049 Uiso 1 1 calc R . .
H11B H 0.5099 0.1939 0.0739 0.049 Uiso 1 1 calc R . .
O12 O 0.72201(17) -0.13947(14) 0.37934(10) 0.0299(4) Uani 1 1 d . . .
C12 C 0.6694(3) 0.0969(2) 0.04132(17) 0.0403(7) Uani 1 1 d . . .
H12A H 0.6239 0.0214 0.0182 0.048 Uiso 1 1 calc R . .
H12B H 0.6864 0.1272 -0.0118 0.048 Uiso 1 1 calc R . .
C13 C 0.8846(3) 0.1675(2) 0.08390(16) 0.0366(7) Uani 1 1 d . . .
H13A H 0.8561 0.2443 0.1195 0.044 Uiso 1 1 calc R . .
H13B H 0.9018 0.1706 0.0207 0.044 Uiso 1 1 calc R . .
C14 C 1.0028(3) 0.1364(2) 0.12831(16) 0.0347(6) Uani 1 1 d . . .
H14A H 1.0269 0.0575 0.0942 0.042 Uiso 1 1 calc R . .
H14B H 1.0721 0.1909 0.1239 0.042 Uiso 1 1 calc R . .
C15 C 1.0097(3) 0.25638(19) 0.28534(15) 0.0287(5) Uani 1 1 d . . .
H15A H 0.9695 0.3146 0.2603 0.034 Uiso 1 1 calc R . .
H15B H 1.1010 0.2743 0.2914 0.034 Uiso 1 1 calc R . .
C16 C 0.9558(2) 0.2599(2) 0.37914(15) 0.0257(5) Uani 1 1 d . . .
H16A H 0.9886 0.1959 0.4011 0.031 Uiso 1 1 calc R . .
H16B H 0.9798 0.3342 0.4244 0.031 Uiso 1 1 calc R . .
C17 C 0.7564(2) 0.26768(19) 0.45488(14) 0.0271(5) Uani 1 1 d . . .
H17A H 0.7874 0.3411 0.4983 0.032 Uiso 1 1 calc R . .
H17B H 0.7716 0.2037 0.4826 0.032 Uiso 1 1 calc R . .
C18 C 0.6169(2) 0.27363(18) 0.43507(15) 0.0277(5) Uani 1 1 d . . .
H18A H 0.5706 0.2955 0.4931 0.033 Uiso 1 1 calc R . .
H18B H 0.6025 0.3324 0.4018 0.033 Uiso 1 1 calc R . .
C19 C 0.4683(2) -0.1842(2) 0.17471(15) 0.0297(5) Uani 1 1 d . . .
H19A H 0.4327 -0.1300 0.1432 0.036 Uiso 1 1 calc R . .
H19B H 0.4004 -0.2393 0.1806 0.036 Uiso 1 1 calc R . .
C20 C 0.5725(3) -0.2516(2) 0.11618(16) 0.0313(6) Uani 1 1 d . . .
H20A H 0.6152 -0.3003 0.1494 0.038 Uiso 1 1 calc R . .
H20B H 0.5369 -0.3024 0.0580 0.038 Uiso 1 1 calc R . .
C21 C 0.7625(3) -0.21662(19) 0.03875(15) 0.0300(6) Uani 1 1 d . . .
H21A H 0.7980 -0.1574 0.0112 0.036 Uiso 1 1 calc R . .
H21B H 0.7283 -0.2817 -0.0117 0.036 Uiso 1 1 calc R . .
C22 C 0.8684(3) -0.2609(2) 0.08818(16) 0.0322(6) Uani 1 1 d . . .
H22A H 0.8341 -0.3177 0.1186 0.039 Uiso 1 1 calc R . .
H22B H 0.9312 -0.2996 0.0435 0.039 Uiso 1 1 calc R . .
C23 C 1.0275(3) -0.1969(2) 0.20616(18) 0.0369(6) Uani 1 1 d . . .
H23A H 1.0991 -0.2222 0.1654 0.044 Uiso 1 1 calc R . .
H23B H 0.9987 -0.2626 0.2291 0.044 Uiso 1 1 calc R . .
C24 C 1.0685(3) -0.0928(2) 0.28750(17) 0.0344(6) Uani 1 1 d . . .
H24A H 1.1402 -0.1149 0.3202 0.041 Uiso 1 1 calc R . .
H24B H 1.0972 -0.0279 0.2637 0.041 Uiso 1 1 calc R . .
C25 C 0.9438(3) -0.1295(2) 0.40986(18) 0.0364(6) Uani 1 1 d . . .
H25A H 1.0090 -0.1160 0.4588 0.044 Uiso 1 1 calc R . .
H25B H 0.9461 -0.2114 0.3730 0.044 Uiso 1 1 calc R . .
C26 C 0.8160(3) -0.1049(2) 0.45203(16) 0.0337(6) Uani 1 1 d . . .
H26A H 0.8024 -0.1489 0.4976 0.040 Uiso 1 1 calc R . .
H26B H 0.8103 -0.0213 0.4836 0.040 Uiso 1 1 calc R . .
C27 C 0.5949(3) -0.1266(2) 0.41254(16) 0.0344(6) Uani 1 1 d . . .
H27A H 0.5764 -0.0435 0.4364 0.041 Uiso 1 1 calc R . .
H27B H 0.5842 -0.1638 0.4626 0.041 Uiso 1 1 calc R . .
C28 C 0.5072(3) -0.1841(2) 0.33266(18) 0.0383(6) Uani 1 1 d . . .
H28A H 0.5320 -0.2648 0.3047 0.046 Uiso 1 1 calc R . .
H28B H 0.4204 -0.1861 0.3545 0.046 Uiso 1 1 calc R . .

loop_
_atom_site_aniso_label
_atom_site_aniso_U_11
_atom_site_aniso_U_22
_atom_site_aniso_U_33
_atom_site_aniso_U_23
_atom_site_aniso_U_13
_atom_site_aniso_U_12
K1 0.0229(3) 0.0183(2) 0.0200(2) 0.00513(17) -0.00204(19) -0.00199(19)
O1 0.0118(9) 0.0396(9) 0.0210(8) 0.0094(6) -0.0016(6) -0.0018(7)
N1 0.0129(11) 0.0429(12) 0.0214(10) 0.0163(8) -0.0027(8) 0.0023(9)
C1 0.0121(12) 0.0229(10) 0.0173(10) 0.0052(8) -0.0018(8) -0.0035(8)
O2 0.0107(9) 0.0368(9) 0.0239(8) 0.0136(6) -0.0005(6) -0.0023(7)
N2 0.0157(12) 0.0384(11) 0.0245(10) 0.0092(8) -0.0035(8) -0.0026(9)
C2 0.0194(13) 0.0194(10) 0.0151(10) 0.0034(7) -0.0027(8) 0.0003(9)
O3 0.0265(10) 0.0213(8) 0.0342(9) 0.0055(6) 0.0000(7) 0.0007(7)
N3 0.0235(13) 0.0558(13) 0.0217(10) 0.0155(9) -0.0061(8) -0.0115(10)
C3 0.0148(12) 0.0282(11) 0.0210(11) 0.0068(8) -0.0078(8) -0.0070(9)
O4 0.0362(12) 0.0273(8) 0.0365(9) 0.0134(7) -0.0075(8) 0.0006(8)
N4 0.0118(11) 0.0330(10) 0.0173(9) 0.0064(7) -0.0028(8) -0.0015(8)
C4 0.0106(11) 0.0192(10) 0.0195(10) 0.0049(7) -0.0008(8) 0.0001(8)
O5 0.0396(12) 0.0305(9) 0.0245(8) 0.0109(6) -0.0085(7) -0.0124(8)
N5 0.0288(13) 0.0368(11) 0.0206(10) 0.0092(8) 0.0008(8) 0.0077(9)
C5 0.0132(12) 0.0192(10) 0.0167(9) 0.0046(7) -0.0015(8) -0.0014(8)
O6 0.0317(11) 0.0241(8) 0.0236(8) 0.0049(6) 0.0017(7) -0.0048(7)
N6 0.0185(12) 0.0370(11) 0.0233(10) 0.0014(8) -0.0033(8) -0.0019(9)
C6 0.0176(13) 0.0199(10) 0.0209(11) 0.0058(8) -0.0049(9) 0.0025(9)
O7 0.0229(10) 0.0316(8) 0.0191(7) 0.0034(6) -0.0033(6) -0.0018(7)
C7 0.0202(13) 0.0178(10) 0.0144(9) 0.0017(7) -0.0032(8) -0.0008(9)
O8 0.0301(11) 0.0282(8) 0.0285(8) 0.0101(6) -0.0035(7) -0.0044(7)
C8 0.0147(12) 0.0179(10) 0.0197(10) 0.0082(8) -0.0013(8) -0.0016(8)
O9 0.0342(11) 0.0209(8) 0.0271(8) 0.0032(6) -0.0010(7) -0.0071(7)
C9 0.0236(15) 0.0274(12) 0.0447(14) 0.0032(10) -0.0005(11) 0.0018(10)
O10 0.0311(11) 0.0235(8) 0.0340(9) 0.0017(6) -0.0010(7) 0.0008(7)
C10 0.0327(17) 0.0283(13) 0.0508(16) 0.0081(11) -0.0113(12) 0.0069(12)
O11 0.0300(11) 0.0269(8) 0.0347(9) 0.0109(7) -0.0049(7) -0.0010(7)
C11 0.0436(19) 0.0411(15) 0.0446(15) 0.0247(12) -0.0165(13) -0.0039(13)
O12 0.0298(11) 0.0357(9) 0.0244(8) 0.0097(7) -0.0068(7) -0.0054(8)
C12 0.053(2) 0.0436(15) 0.0270(13) 0.0165(11) -0.0180(12) -0.0165(14)
C13 0.053(2) 0.0359(13) 0.0225(12) 0.0121(10) -0.0025(11) -0.0175(13)
C14 0.0382(18) 0.0373(13) 0.0252(12) 0.0038(10) 0.0081(11) -0.0101(12)
C15 0.0286(15) 0.0273(12) 0.0284(12) 0.0059(9) -0.0029(10) -0.0085(10)
C16 0.0258(15) 0.0259(11) 0.0246(11) 0.0066(9) -0.0069(9) -0.0070(10)
C17 0.0358(16) 0.0238(11) 0.0206(11) 0.0046(8) -0.0010(10) 0.0006(10)
C18 0.0320(16) 0.0195(11) 0.0285(12) 0.0017(9) 0.0026(10) 0.0002(10)
C19 0.0246(15) 0.0316(12) 0.0315(12) 0.0074(10) -0.0087(10) -0.0052(11)
C20 0.0318(16) 0.0260(12) 0.0328(12) 0.0041(9) -0.0061(10) -0.0090(11)
C21 0.0403(17) 0.0230(11) 0.0233(11) 0.0010(9) 0.0039(10) -0.0030(11)
C22 0.0356(17) 0.0234(11) 0.0322(12) -0.0013(9) 0.0074(11) -0.0030(11)
C23 0.0324(17) 0.0311(13) 0.0447(15) 0.0059(11) 0.0011(12) 0.0086(12)
C24 0.0274(16) 0.0327(13) 0.0436(14) 0.0117(11) -0.0049(11) 0.0003(11)
C25 0.0412(18) 0.0304(13) 0.0422(14) 0.0192(11) -0.0173(12) -0.0037(12)
C26 0.0385(17) 0.0383(13) 0.0262(12) 0.0134(10) -0.0084(11) -0.0074(12)
C27 0.0328(16) 0.0461(15) 0.0285(12) 0.0182(11) 0.0017(11) -0.0060(12)
C28 0.0301(17) 0.0478(15) 0.0440(15) 0.0260(12) -0.0041(12) -0.0109(13)

loop_
_atom_type_symbol
_atom_type_description
_atom_type_scat_dispersion_real
_atom_type_scat_dispersion_imag
_atom_type_scat_source
C C 0.0033 0.0016 'International Tables Vol C Tables 4.2.6.8 and 6.1.1.4'
H H 0.0000 0.0000 'International Tables Vol C Tables 4.2.6.8 and 6.1.1.4'
N N 0.0061 0.0033 'International Tables Vol C Tables 4.2.6.8 and 6.1.1.4'
O O 0.0106 0.0060 'International Tables Vol C Tables 4.2.6.8 and 6.1.1.4'
Na Na 0.0362 0.0249 'International Tables Vol C Tables 4.2.6.8 and 6.1.1.4'
K K 0.2009 0.2494 'International Tables Vol C Tables 4.2.6.8 and 6.1.1.4'

loop_
_geom_angle_atom_site_label_1
_geom_angle_atom_site_label_2
_geom_angle_atom_site_label_3
_geom_angle
_geom_angle_site_symmetry_1
_geom_angle_site_symmetry_3
_geom_angle_publ_flag
O9 K1 O5 69.39(4) . . ?
O9 K1 O7 160.47(5) . . ?
O5 K1 O7 93.34(4) . . ?
O9 K1 O4 78.54(5) . . ?
O5 K1 O4 60.47(5) . . ?
O7 K1 O4 85.06(4) . . ?
O9 K1 O10 61.20(5) . . ?
O5 K1 O10 78.54(5) . . ?
O7 K1 O10 125.97(5) . . ?
O4 K1 O10 130.68(5) . . ?
O9 K1 O3 120.22(5) . . ?
O5 K1 O3 114.71(5) . . ?
O7 K1 O3 57.77(5) . . ?
O4 K1 O3 59.93(5) . . ?
O10 K1 O3 166.63(5) . . ?
O9 K1 O6 116.16(5) . . ?
O5 K1 O6 59.37(5) . . ?
O7 K1 O6 57.74(4) . . ?
O4 K1 O6 104.13(5) . . ?
O10 K1 O6 73.11(5) . . ?
O3 K1 O6 114.44(5) . . ?
O9 K1 O11 113.46(5) . . ?
O5 K1 O11 120.93(5) . . ?
O7 K1 O11 82.87(4) . . ?
O4 K1 O11 167.90(5) . . ?
O10 K1 O11 58.73(4) . . ?
O3 K1 O11 112.22(5) . . ?
O6 K1 O11 69.81(5) . . ?
O9 K1 O8 59.80(5) . . ?
O5 K1 O8 116.89(5) . . ?
O7 K1 O8 125.61(5) . . ?
O4 K1 O8 74.44(5) . . ?
O10 K1 O8 104.72(5) . . ?
O3 K1 O8 68.43(5) . . ?
O6 K1 O8 175.81(4) . . ?
O11 K1 O8 112.34(5) . . ?
O9 K1 O12 91.78(4) . . ?
O5 K1 O12 158.80(5) . . ?
O7 K1 O12 106.65(4) . . ?
O4 K1 O12 127.00(5) . . ?
O10 K1 O12 83.89(5) . . ?
O3 K1 O12 82.77(4) . . ?
O6 K1 O12 126.16(5) . . ?
O11 K1 O12 56.72(5) . . ?
O8 K1 O12 56.49(5) . . ?
C4 O1 H1O 116.3(16) . . ?
C4 N1 H1N 118.3(17) . . ?
C4 N1 H2N 121(2) . . ?
H1N N1 H2N 119(3) . . ?
C2 C1 C3 118.98(18) . . ?
C2 C1 C4 120.57(18) . . ?
C3 C1 C4 120.3(2) . . ?
C8 O2 H1O 112.9(16) . . ?
N2 C2 C1 177.6(2) . . ?
C18 O3 C9 113.55(17) . . ?
C18 O3 K1 118.40(13) . . ?
C9 O3 K1 108.85(13) . . ?
N3 C3 C1 178.7(3) . . ?
C11 O4 C10 112.20(19) . . ?
C11 O4 K1 115.61(15) . . ?
C10 O4 K1 117.64(13) . . ?
C8 N4 H3N 121.5(17) . . ?
C8 N4 H4N 126.1(17) . . ?
H3N N4 H4N 112(2) . . ?
O1 C4 N1 120.66(19) . . ?
O1 C4 C1 119.23(18) . . ?
N1 C4 C1 120.1(2) . . ?
C13 O5 C12 114.00(18) . . ?
C13 O5 K1 117.04(12) . . ?
C12 O5 K1 111.38(14) . . ?
C7 C5 C6 119.15(18) . . ?
C7 C5 C8 121.17(18) . . ?
C6 C5 C8 119.7(2) . . ?
C15 O6 C14 112.36(17) . . ?
C15 O6 K1 117.32(13) . . ?
C14 O6 K1 112.11(14) . . ?
N5 C6 C5 178.4(2) . . ?
C16 O7 C17 113.48(16) . . ?
C16 O7 K1 109.56(12) . . ?
C17 O7 K1 108.85(12) . . ?
N6 C7 C5 178.4(2) . . ?
C28 O8 C19 114.12(18) . . ?
C28 O8 K1 118.71(15) . . ?
C19 O8 K1 110.25(13) . . ?
O2 C8 N4 120.37(19) . . ?
O2 C8 C5 118.89(18) . . ?
N4 C8 C5 120.7(2) . . ?
C20 O9 C21 113.99(17) . . ?
C20 O9 K1 117.18(12) . . ?
C21 O9 K1 111.06(13) . . ?
O3 C9 C10 113.1(2) . . ?
O3 C9 H9A 109.0 . . ?
C10 C9 H9A 109.0 . . ?
O3 C9 H9B 109.0 . . ?
C10 C9 H9B 109.0 . . ?
H9A C9 H9B 107.8 . . ?
C23 O10 C22 111.95(17) . . ?
C23 O10 K1 120.12(13) . . ?
C22 O10 K1 114.91(14) . . ?
O4 C10 C9 109.70(19) . . ?
O4 C10 H10A 109.7 . . ?
C9 C10 H10A 109.7 . . ?
O4 C10 H10B 109.7 . . ?
C9 C10 H10B 109.7 . . ?
H10A C10 H10B 108.2 . . ?
C25 O11 C24 113.33(19) . . ?
C25 O11 K1 118.71(15) . . ?
C24 O11 K1 108.88(13) . . ?
O4 C11 C12 109.0(2) . . ?
O4 C11 H11A 109.9 . . ?
C12 C11 H11A 109.9 . . ?
O4 C11 H11B 109.9 . . ?
C12 C11 H11B 109.9 . . ?
H11A C11 H11B 108.3 . . ?
C26 O12 C27 113.05(18) . . ?
C26 O12 K1 108.99(13) . . ?
C27 O12 K1 106.50(12) . . ?
O5 C12 C11 113.7(2) . . ?
O5 C12 H12A 108.8 . . ?
C11 C12 H12A 108.8 . . ?
O5 C12 H12B 108.8 . . ?
C11 C12 H12B 108.8 . . ?
H12A C12 H12B 107.7 . . ?
O5 C13 C14 107.77(19) . . ?
O5 C13 H13A 110.2 . . ?
C14 C13 H13A 110.2 . . ?
O5 C13 H13B 110.2 . . ?
C14 C13 H13B 110.2 . . ?
H13A C13 H13B 108.5 . . ?
O6 C14 C13 112.5(2) . . ?
O6 C14 H14A 109.1 . . ?
C13 C14 H14A 109.1 . . ?
O6 C14 H14B 109.1 . . ?
C13 C14 H14B 109.1 . . ?
H14A C14 H14B 107.8 . . ?
O6 C15 C16 108.19(18) . . ?
O6 C15 H15A 110.1 . . ?
C16 C15 H15A 110.1 . . ?
O6 C15 H15B 110.1 . . ?
C16 C15 H15B 110.1 . . ?
H15A C15 H15B 108.4 . . ?
O7 C16 C15 107.66(18) . . ?
O7 C16 H16A 110.2 . . ?
C15 C16 H16A 110.2 . . ?
O7 C16 H16B 110.2 . . ?
C15 C16 H16B 110.2 . . ?
H16A C16 H16B 108.5 . . ?
O7 C17 C18 107.78(18) . . ?
O7 C17 H17A 110.2 . . ?
C18 C17 H17A 110.2 . . ?
O7 C17 H17B 110.2 . . ?
C18 C17 H17B 110.2 . . ?
H17A C17 H17B 108.5 . . ?
O3 C18 C17 107.77(17) . . ?
O3 C18 H18A 110.2 . . ?
C17 C18 H18A 110.2 . . ?
O3 C18 H18B 110.2 . . ?
C17 C18 H18B 110.2 . . ?
H18A C18 H18B 108.5 . . ?
O8 C19 C20 112.4(2) . . ?
O8 C19 H19A 109.1 . . ?
C20 C19 H19A 109.1 . . ?
O8 C19 H19B 109.1 . . ?
C20 C19 H19B 109.1 . . ?
H19A C19 H19B 107.9 . . ?
O9 C20 C19 106.96(19) . . ?
O9 C20 H20A 110.3 . . ?
C19 C20 H20A 110.3 . . ?
O9 C20 H20B 110.3 . . ?
C19 C20 H20B 110.3 . . ?
H20A C20 H20B 108.6 . . ?
O9 C21 C22 113.86(18) . . ?
O9 C21 H21A 108.8 . . ?
C22 C21 H21A 108.8 . . ?
O9 C21 H21B 108.8 . . ?
C22 C21 H21B 108.8 . . ?
H21A C21 H21B 107.7 . . ?
O10 C22 C21 108.36(18) . . ?
O10 C22 H22A 110.0 . . ?
C21 C22 H22A 110.0 . . ?
O10 C22 H22B 110.0 . . ?
C21 C22 H22B 110.0 . . ?
H22A C22 H22B 108.4 . . ?
O10 C23 C24 108.89(19) . . ?
O10 C23 H23A 109.9 . . ?
C24 C23 H23A 109.9 . . ?
O10 C23 H23B 109.9 . . ?
C24 C23 H23B 109.9 . . ?
H23A C23 H23B 108.3 . . ?
O11 C24 C23 112.7(2) . . ?
O11 C24 H24A 109.1 . . ?
C23 C24 H24A 109.1 . . ?
O11 C24 H24B 109.1 . . ?
C23 C24 H24B 109.1 . . ?
H24A C24 H24B 107.8 . . ?
O11 C25 C26 109.22(19) . . ?
O11 C25 H25A 109.8 . . ?
C26 C25 H25A 109.8 . . ?
O11 C25 H25B 109.8 . . ?
C26 C25 H25B 109.8 . . ?
H25A C25 H25B 108.3 . . ?
O12 C26 C25 108.2(2) . . ?
O12 C26 H26A 110.1 . . ?
C25 C26 H26A 110.1 . . ?
O12 C26 H26B 110.1 . . ?
C25 C26 H26B 110.1 . . ?
H26A C26 H26B 108.4 . . ?
O12 C27 C28 107.6(2) . . ?
O12 C27 H27A 110.2 . . ?
C28 C27 H27A 110.2 . . ?
O12 C27 H27B 110.2 . . ?
C28 C27 H27B 110.2 . . ?
H27A C27 H27B 108.5 . . ?
O8 C28 C27 109.2(2) . . ?
O8 C28 H28A 109.8 . . ?
C27 C28 H28A 109.8 . . ?
O8 C28 H28B 109.8 . . ?
C27 C28 H28B 109.8 . . ?
H28A C28 H28B 108.3 . . ?

loop_
_geom_bond_atom_site_label_1
_geom_bond_atom_site_label_2
_geom_bond_distance
_geom_bond_site_symmetry_2
_geom_bond_publ_flag
K1 O9 2.8005(15) . ?
K1 O5 2.8587(15) . ?
K1 O7 2.8834(15) . ?
K1 O4 2.8881(17) . ?
K1 O10 2.8976(16) . ?
K1 O3 2.8991(16) . ?
K1 O6 2.9272(17) . ?
K1 O11 2.9487(17) . ?
K1 O8 2.9515(18) . ?
K1 O12 2.9778(16) . ?
O1 C4 1.278(3) . ?
O1 H1O 1.19(3) . ?
N1 C4 1.325(3) . ?
N1 H1N 0.87(3) . ?
N1 H2N 0.78(3) . ?
C1 C2 1.406(3) . ?
C1 C3 1.419(3) . ?
C1 C4 1.422(3) . ?
O2 C8 1.284(3) . ?
O2 H1O 1.25(3) . ?
N2 C2 1.153(3) . ?
O3 C18 1.435(3) . ?
O3 C9 1.437(3) . ?
N3 C3 1.142(3) . ?
O4 C11 1.421(3) . ?
O4 C10 1.428(3) . ?
N4 C8 1.332(3) . ?
N4 H3N 0.86(3) . ?
N4 H4N 0.80(3) . ?
O5 C13 1.425(3) . ?
O5 C12 1.429(3) . ?
N5 C6 1.150(3) . ?
C5 C7 1.401(3) . ?
C5 C6 1.417(3) . ?
C5 C8 1.421(3) . ?
O6 C15 1.427(3) . ?
O6 C14 1.429(3) . ?
N6 C7 1.158(3) . ?
O7 C16 1.414(3) . ?
O7 C17 1.426(3) . ?
O8 C28 1.418(3) . ?
O8 C19 1.420(3) . ?
O9 C20 1.424(3) . ?
O9 C21 1.430(3) . ?
C9 C10 1.490(4) . ?
C9 H9A 0.9700 . ?
C9 H9B 0.9700 . ?
O10 C23 1.418(3) . ?
O10 C22 1.425(3) . ?
C10 H10A 0.9700 . ?
C10 H10B 0.9700 . ?
O11 C25 1.421(3) . ?
O11 C24 1.428(3) . ?
C11 C12 1.490(4) . ?
C11 H11A 0.9700 . ?
C11 H11B 0.9700 . ?
O12 C26 1.419(3) . ?
O12 C27 1.422(3) . ?
C12 H12A 0.9700 . ?
C12 H12B 0.9700 . ?
C13 C14 1.498(4) . ?
C13 H13A 0.9700 . ?
C13 H13B 0.9700 . ?
C14 H14A 0.9700 . ?
C14 H14B 0.9700 . ?
C15 C16 1.503(3) . ?
C15 H15A 0.9700 . ?
C15 H15B 0.9700 . ?
C16 H16A 0.9700 . ?
C16 H16B 0.9700 . ?
C17 C18 1.493(3) . ?
C17 H17A 0.9700 . ?
C17 H17B 0.9700 . ?
C18 H18A 0.9700 . ?
C18 H18B 0.9700 . ?
C19 C20 1.504(3) . ?
C19 H19A 0.9700 . ?
C19 H19B 0.9700 . ?
C20 H20A 0.9700 . ?
C20 H20B 0.9700 . ?
C21 C22 1.505(4) . ?
C21 H21A 0.9700 . ?
C21 H21B 0.9700 . ?
C22 H22A 0.9700 . ?
C22 H22B 0.9700 . ?
C23 C24 1.514(3) . ?
C23 H23A 0.9700 . ?
C23 H23B 0.9700 . ?
C24 H24A 0.9700 . ?
C24 H24B 0.9700 . ?
C25 C26 1.486(4) . ?
C25 H25A 0.9700 . ?
C25 H25B 0.9700 . ?
C26 H26A 0.9700 . ?
C26 H26B 0.9700 . ?
C27 C28 1.486(4) . ?
C27 H27A 0.9700 . ?
C27 H27B 0.9700 . ?
C28 H28A 0.9700 . ?
C28 H28B 0.9700 . ?

loop_
_geom_hbond_atom_site_label_D
_geom_hbond_atom_site_label_H
_geom_hbond_atom_site_label_A
_geom_hbond_distance_DH
_geom_hbond_distance_HA
_geom_hbond_distance_DA
_geom_hbond_angle_DHA
_geom_hbond_site_symmetry_A
N1 H2N N5 0.78(3) 2.35(3) 2.978(3) 139(3) 2_666
N1 H1N N6 0.87(3) 2.17(3) 3.010(3) 165(2) 1_455
N4 H4N N2 0.80(3) 2.19(3) 2.981(3) 167(2) 1_655
N4 H3N N3 0.86(3) 2.24(2) 2.976(3) 143(2) 2_665
